data_1530762
loop_
_publ_author_name
'Siegrist, T.'
'Schneemeyer, L.F.'
'Sunshine, S.A.'
'Waszczak, J.V.'
'Roth, R.S.'

_publ_section_title
;
 A new layered cuprate structure-type, (A1-x A'x)14 Cu24 O41
;
_journal_name_full 'Materials Research Bulletin'
_journal_page_first 1429
_journal_page_last 1438
_journal_volume 23
_journal_year 1988
_chemical_formula_sum 'Ca8.82 Cu24 La5.18 O41'
_chemical_name_systematic '(Ca8.82 La5.18) Cu24 O41'
_space_group_IT_number 66
_symmetry_space_group_name_Hall '-C 2 2c'
_symmetry_space_group_name_H-M 'C c c m'
_cell_angle_alpha 90
_cell_angle_beta 90
_cell_angle_gamma 90
_cell_formula_units_Z 4
_cell_length_a 11.305
_cell_length_b 12.61
_cell_length_c 27.608
_cell_volume 3935.687
_citation_journal_id_ASTM MRBUAC
_cod_data_source_file Siegrist_MRBUAC_1988_1718.cif
_cod_data_source_block Ca8.82Cu24La5.18O41
_cod_original_cell_volume 3935.688
_cod_database_code 1530762

loop_
_symmetry_equiv_pos_as_xyz
x,y,z
-x,-y,z
x,-y,-z+1/2
-x,y,-z+1/2
-x,-y,-z
x,y,-z
-x,y,z-1/2
x,-y,z-1/2
x+1/2,y+1/2,z
-x+1/2,-y+1/2,z
x+1/2,-y+1/2,-z+1/2
-x+1/2,y+1/2,-z+1/2
-x+1/2,-y+1/2,-z
x+1/2,y+1/2,-z
-x+1/2,y+1/2,z-1/2
x+1/2,-y+1/2,z-1/2

loop_
_atom_site_label
_atom_site_type_symbol
_atom_site_fract_x
_atom_site_fract_y
_atom_site_fract_z
_atom_site_occupancy
_atom_site_U_iso_or_equiv
Cu7 Cu+2 0 0 0.1987 1 0.0
La4 La+3 0.2504 0.1166 0.42879 0.37 0.0
Cu2 Cu+2 0.0831 0.2549 0.21447 1 0.0
Cu1 Cu+2 0.0833 0.2492 0.07139 1 0.0
O2 O-2 0.0839 0.2404 0.143 1 0.0
Ca4 Ca+2 0.2504 0.1166 0.42879 0.63 0.0
Cu9 Cu+2 0 0.5 0.149 1 0.0
Cu4 Cu+2 0.0835 0.2544 0.5 1 0.0
La3 La+3 0.2489 0.1166 0.28566 0.37 0.0
O10 O-2 0.1184 0 0.25 1 0.0
O5 O-2 0.25 0.25 0.0706 1 0.0
La1 La+3 0.2482 0.1168 0 0.37 0.0
O1 O-2 0.0864 0.2662 0 1 0.0
O7 O-2 0.25 0.25 0.3578 1 0.0
Cu10 Cu+2 0 0.5 0.25 1 0.0
O11 O-2 0.1211 0.0298 0.3516 1 0.0
O12 O-2 0.1196 0.4957 0.1037 1 0.0
Ca1 Ca+2 0.2482 0.1168 0 0.63 0.0
O14 O-2 0.1208 0.4721 0.5 1 0.0
O13 O-2 0.1203 0.479 0.1965 1 0.0
Cu5 Cu+2 0 0 0 1 0.0
Cu6 Cu+2 0 0 0.101 1 0.0
Ca2 Ca+2 0.2514 0.1166 0.14256 0.63 0.0
Cu3 Cu+2 0.0829 0.2452 0.35747 1 0.0
O9 O-2 0.1181 0.0176 0.0535 1 0.0
O3 O-2 0.0834 0.2458 0.2866 1 0.0
O4 O-2 0.0851 0.2425 0.4288 1 0.0
O8 O-2 0.25 0.25 0.5 1 0.0
La2 La+3 0.2514 0.1166 0.14256 0.37 0.0
Ca3 Ca+1 0.2489 0.1166 0.28566 0.63 0.0
O6 O-2 0.25 0.25 0.2147 1 0.0
Cu8 Cu+2 0 0.5 0.0476 1 0.0
